data_7705389
loop_
_publ_author_name
'Hammoud, Joanna'
'Abou-Khalil, Fatima'
'Roisnel, Thierry'
'Dorcet, Vincent'
'Bour, Christophe'
'Gandon, Vincent'
'Leb&#x0153;uf, David'
'Carpentier, Jean-Fran\,cois'
'Sarazin, Yann'

_publ_section_title
;
 Alkaline-earth complexes with macrocyclic-functionalised bis(phenolate)s
 and bis(fluoroalkoxide)s.
;
_journal_issue 37
_journal_name_full 'Dalton transactions (Cambridge, England : 2003)'
_journal_page_first 13017
_journal_page_last 13028
_journal_paper_doi 10.1039/d0dt02573a
_journal_volume 49
_journal_year 2020
_chemical_compound_source 'synthesis as described'
_chemical_formula_moiety 'C42 H70 N2 O6, 2(C H4 O)'
_chemical_formula_sum 'C44 H78 N2 O8'
_chemical_formula_weight 763.08
_space_group_crystal_system triclinic
_space_group_IT_number 2
_space_group_name_Hall '-P 1'
_space_group_name_H-M_alt 'P -1'
_atom_sites_solution_hydrogens geom
_audit_update_record
;
2020-06-12 deposited with the CCDC.	2020-09-07 downloaded from the CCDC.
;
_cell_angle_alpha 77.298(14)
_cell_angle_beta 83.866(14)
_cell_angle_gamma 74.776(14)
_cell_formula_units_Z 1
_cell_length_a 9.669(4)
_cell_length_b 10.306(4)
_cell_length_c 11.284(4)
_cell_measurement_reflns_used 5339
_cell_measurement_temperature 150(2)
_cell_measurement_theta_max 27.26
_cell_measurement_theta_min 2.63
_cell_measurement_wavelength 0.71073
_cell_volume 1057.0(7)
_computing_cell_refinement 'APEX3 (Bruker, 2015); SAINT (Bruker, 2014)'
_computing_data_collection 'SAINT (Bruker, 2014)'
_computing_data_reduction 'SAINT (Bruker, 2014)'
_computing_molecular_graphics 'SXGRAPH (Farrugia, 1999), Mercury (CSD, 2016)'
_computing_publication_material 'CRYSCALC (T. Roisnel, local program, 2017)'
_computing_structure_refinement 'SHELXL-2017/1 (Sheldrick, 2017)'
_computing_structure_solution 'SHELXT (Sheldrick, 2015)'
_diffrn_ambient_temperature 150(2)
_diffrn_detector '(CMOS) PHOTON 100'
_diffrn_measured_fraction_theta_full 0.955
_diffrn_measured_fraction_theta_max 0.847
_diffrn_measurement_device_type 'D8 VENTURE Bruker AXS'
_diffrn_measurement_method 'rotation images'
_diffrn_radiation_monochromator 'multilayer monochromator'
_diffrn_radiation_probe x-ray
_diffrn_radiation_source 'Incoatec microfocus sealed tube'
_diffrn_radiation_type MoK\a
_diffrn_radiation_wavelength 0.71073
_diffrn_reflns_av_R_equivalents 0.1414
_diffrn_reflns_av_unetI/netI 0.1332
_diffrn_reflns_limit_h_max 12
_diffrn_reflns_limit_h_min -12
_diffrn_reflns_limit_k_max 13
_diffrn_reflns_limit_k_min -11
_diffrn_reflns_limit_l_max 14
_diffrn_reflns_limit_l_min -14
_diffrn_reflns_number 15096
_diffrn_reflns_theta_full 25.242
_diffrn_reflns_theta_max 27.478
_diffrn_reflns_theta_min 2.939
_exptl_absorpt_coefficient_mu 0.081
_exptl_absorpt_correction_T_max 0.992
_exptl_absorpt_correction_T_min 0.627
_exptl_absorpt_correction_type multi-scan
_exptl_absorpt_process_details
;
  [Sheldrick, G.M. (2014). SADABS Bruker AXS Inc., Madison, Wisconsin, USA]
;
_exptl_crystal_colour colourless
_exptl_crystal_density_diffrn 1.199
_exptl_crystal_description plate
_exptl_crystal_F_000 420
_exptl_crystal_size_max 0.600
_exptl_crystal_size_mid 0.560
_exptl_crystal_size_min 0.100
_refine_diff_density_max 0.556
_refine_diff_density_min -0.576
_refine_diff_density_rms 0.116
_refine_ls_extinction_method none
_refine_ls_goodness_of_fit_ref 1.100
_refine_ls_hydrogen_treatment constr
_refine_ls_matrix_type full
_refine_ls_number_parameters 254
_refine_ls_number_reflns 4091
_refine_ls_number_restraints 0
_refine_ls_restrained_S_all 1.100
_refine_ls_R_factor_all 0.2628
_refine_ls_R_factor_gt 0.1739
_refine_ls_shift/su_max 0.006
_refine_ls_shift/su_mean 0.000
_refine_ls_structure_factor_coef Fsqd
_refine_ls_weighting_details 'w=1/[\s^2^(Fo^2^)+(0.1134P)^2^+23.3991P] where P=(Fo^2^+2Fc^2^)/3'
_refine_ls_weighting_scheme calc
_refine_ls_wR_factor_gt 0.4636
_refine_ls_wR_factor_ref 0.5100
_reflns_Friedel_coverage 0.000
_reflns_number_gt 2149
_reflns_number_total 4091
_reflns_threshold_expression >2sigma(I)
_cod_data_source_file d0dt02573a2.cif
_cod_data_source_block JH015
_cod_depositor_comments 'Adding full bibliography for 7705378--7705389.cif.'
_cod_original_cell_volume 1057.1(7)
_cod_database_code 7705389

loop_
_space_group_symop_operation_xyz
'x, y, z'
'-x, -y, -z'

loop_
_atom_site_label
_atom_site_type_symbol
_atom_site_fract_x
_atom_site_fract_y
_atom_site_fract_z
_atom_site_U_iso_or_equiv
_atom_site_adp_type
_atom_site_occupancy
_atom_site_site_symmetry_order
_atom_site_calc_flag
_atom_site_refinement_flags_posn
_atom_site_refinement_flags_adp
_atom_site_refinement_flags_occupancy
_atom_site_disorder_assembly
_atom_site_disorder_group
N1 N 0.6684(9) 0.7197(9) 0.4415(7) 0.0253(19) Uani 1 1 d . . . . .
O1 O 0.2955(8) 0.8107(8) 0.5343(7) 0.0334(18) Uani 1 1 d . . . . .
O2 O 0.7440(8) 0.4695(8) 0.3678(7) 0.0335(18) Uani 1 1 d . . . . .
O3 O 0.7635(8) 0.5204(7) 0.6201(6) 0.0286(17) Uani 1 1 d . . . . .
H3 H 0.841084 0.459773 0.621484 0.043 Uiso 1 1 calc R U . . .
C1 C 0.5329(11) 0.8030(11) 0.4724(10) 0.030(2) Uani 1 1 d . . . . .
H1A H 0.502360 0.879708 0.403041 0.036 Uiso 1 1 calc R U . . .
H1B H 0.541899 0.842615 0.542747 0.036 Uiso 1 1 calc R U . . .
C2 C 0.4228(11) 0.7237(11) 0.5032(10) 0.033(2) Uani 1 1 d . . . . .
H2A H 0.410454 0.686097 0.432576 0.039 Uiso 1 1 calc R U . . .
H2B H 0.452442 0.646202 0.572173 0.039 Uiso 1 1 calc R U . . .
C3 C 0.1756(12) 0.7605(12) 0.5382(11) 0.035(3) Uani 1 1 d . . . . .
H3A H 0.179161 0.722157 0.464501 0.042 Uiso 1 1 calc R U . . .
H3B H 0.089094 0.837780 0.535798 0.042 Uiso 1 1 calc R U . . .
C4 C 0.6814(13) 0.7070(13) 0.3160(9) 0.036(3) Uani 1 1 d . . . . .
H4A H 0.711302 0.787307 0.265160 0.043 Uiso 1 1 calc R U . . .
H4B H 0.586332 0.707652 0.290462 0.043 Uiso 1 1 calc R U . . .
C5 C 0.7847(13) 0.5819(11) 0.2947(10) 0.035(3) Uani 1 1 d . . . . .
H5A H 0.787558 0.575954 0.208068 0.042 Uiso 1 1 calc R U . . .
H5B H 0.881738 0.583013 0.314227 0.042 Uiso 1 1 calc R U . . .
C6 C 0.8392(12) 0.3460(12) 0.3541(11) 0.039(3) Uani 1 1 d . . . . .
H6A H 0.938811 0.356875 0.344328 0.047 Uiso 1 1 calc R U . . .
H6B H 0.818524 0.318684 0.280340 0.047 Uiso 1 1 calc R U . . .
C7 C 0.7842(11) 0.7639(11) 0.4727(9) 0.027(2) Uani 1 1 d . . . . .
H7A H 0.773958 0.862137 0.435696 0.033 Uiso 1 1 calc R U . . .
H7B H 0.875871 0.710873 0.440457 0.033 Uiso 1 1 calc R U . . .
C8 C 0.7860(10) 0.7438(10) 0.6060(9) 0.024(2) Uani 1 1 d . . . . .
C9 C 0.7777(10) 0.6184(10) 0.6750(9) 0.022(2) Uani 1 1 d . . . . .
C10 C 0.7819(10) 0.5939(10) 0.7997(9) 0.024(2) Uani 1 1 d . . . . .
C11 C 0.7967(12) 0.6998(11) 0.8479(10) 0.031(2) Uani 1 1 d . . . . .
H11 H 0.801933 0.683975 0.933707 0.038 Uiso 1 1 calc R U . . .
C12 C 0.8044(11) 0.8249(10) 0.7841(9) 0.026(2) Uani 1 1 d . . . . .
C13 C 0.7970(11) 0.8449(11) 0.6600(10) 0.028(2) Uani 1 1 d . . . . .
H13 H 0.799799 0.932009 0.611186 0.033 Uiso 1 1 calc R U . . .
C14 C 0.7667(11) 0.4603(11) 0.8754(9) 0.028(2) Uani 1 1 d . . . . .
C15 C 0.6207(12) 0.4423(13) 0.8587(11) 0.040(3) Uani 1 1 d . . . . .
H15A H 0.608303 0.355560 0.909781 0.060 Uiso 1 1 calc R U . . .
H15B H 0.612445 0.440963 0.773181 0.060 Uiso 1 1 calc R U . . .
H15C H 0.546390 0.518630 0.882277 0.060 Uiso 1 1 calc R U . . .
C16 C 0.8810(13) 0.3429(12) 0.8445(10) 0.037(3) Uani 1 1 d . . . . .
H16A H 0.975143 0.361225 0.846412 0.055 Uiso 1 1 calc R U . . .
H16B H 0.868124 0.330989 0.762972 0.055 Uiso 1 1 calc R U . . .
H16C H 0.875184 0.259176 0.903916 0.055 Uiso 1 1 calc R U . . .
C17 C 0.7747(13) 0.4579(14) 1.0068(10) 0.041(3) Uani 1 1 d . . . . .
H17A H 0.763202 0.369437 1.054787 0.061 Uiso 1 1 calc R U . . .
H17B H 0.698034 0.532032 1.031220 0.061 Uiso 1 1 calc R U . . .
H17C H 0.868043 0.470729 1.020882 0.061 Uiso 1 1 calc R U . . .
C18 C 0.8160(12) 0.9386(12) 0.8418(10) 0.036(3) Uani 1 1 d . . . . .
C19 C 0.9618(15) 0.9652(16) 0.8032(16) 0.066(5) Uani 1 1 d . . . . .
H19A H 0.974229 1.038593 0.840459 0.099 Uiso 1 1 calc R U . . .
H19B H 0.969777 0.993059 0.714453 0.099 Uiso 1 1 calc R U . . .
H19C H 1.036328 0.881369 0.829667 0.099 Uiso 1 1 calc R U . . .
C20 C 0.8031(17) 0.9034(15) 0.9779(12) 0.061(4) Uani 1 1 d . . . . .
H20A H 0.711499 0.879458 1.004120 0.091 Uiso 1 1 calc R U . . .
H20B H 0.807265 0.982558 1.011020 0.091 Uiso 1 1 calc R U . . .
H20C H 0.882292 0.825180 1.007737 0.091 Uiso 1 1 calc R U . . .
C21 C 0.7032(14) 1.0647(12) 0.8010(12) 0.044(3) Uani 1 1 d . . . . .
H21A H 0.608460 1.046468 0.824277 0.065 Uiso 1 1 calc R U . . .
H21B H 0.712925 1.093202 0.712427 0.065 Uiso 1 1 calc R U . . .
H21C H 0.713457 1.138010 0.839429 0.065 Uiso 1 1 calc R U . . .
C51 C 0.4132(16) 0.8418(17) 0.8035(13) 0.059(4) Uani 1 1 d . . . . .
H51A H 0.437289 0.886613 0.863804 0.089 Uiso 1 1 calc R U . . .
H51B H 0.501126 0.801345 0.759238 0.089 Uiso 1 1 calc R U . . .
H51C H 0.366115 0.769404 0.844780 0.089 Uiso 1 1 calc R U . . .
O52 O 0.3224(13) 0.9366(11) 0.7233(11) 0.074(3) Uani 1 1 d . . . . .
H52 H 0.282184 0.896082 0.685580 0.111 Uiso 1 1 calc R U . . .

loop_
_atom_site_aniso_label
_atom_site_aniso_U_11
_atom_site_aniso_U_22
_atom_site_aniso_U_33
_atom_site_aniso_U_23
_atom_site_aniso_U_13
_atom_site_aniso_U_12
N1 0.029(4) 0.030(5) 0.023(4) -0.012(4) 0.000(3) -0.013(4)
O1 0.027(4) 0.033(4) 0.041(4) -0.010(4) 0.001(3) -0.006(3)
O2 0.030(4) 0.031(4) 0.039(4) -0.012(3) 0.004(3) -0.006(3)
O3 0.038(4) 0.021(4) 0.030(4) -0.011(3) -0.006(3) -0.007(3)
C1 0.035(6) 0.028(6) 0.029(5) -0.004(4) -0.009(4) -0.009(5)
C2 0.030(6) 0.025(6) 0.040(6) -0.001(5) -0.007(5) -0.006(5)
C3 0.031(6) 0.035(7) 0.039(6) -0.006(5) -0.005(5) -0.008(5)
C4 0.044(7) 0.051(8) 0.021(5) -0.014(5) 0.004(4) -0.025(6)
C5 0.049(7) 0.028(6) 0.031(6) -0.010(5) 0.010(5) -0.018(5)
C6 0.028(6) 0.038(7) 0.050(7) -0.012(6) 0.003(5) -0.006(5)
C7 0.034(6) 0.023(5) 0.028(5) 0.000(4) -0.007(4) -0.012(5)
C8 0.019(5) 0.023(5) 0.030(5) -0.007(4) -0.006(4) -0.002(4)
C9 0.019(5) 0.018(5) 0.029(5) -0.008(4) -0.007(4) 0.000(4)
C10 0.028(5) 0.018(5) 0.025(5) -0.007(4) -0.006(4) 0.002(4)
C11 0.038(6) 0.026(6) 0.033(6) -0.012(5) -0.010(5) -0.004(5)
C12 0.027(5) 0.021(5) 0.031(5) -0.012(4) -0.009(4) 0.002(4)
C13 0.027(5) 0.024(6) 0.033(5) -0.009(4) -0.004(4) -0.003(4)
C14 0.037(6) 0.028(6) 0.022(5) -0.006(4) -0.009(4) -0.008(5)
C15 0.041(7) 0.045(8) 0.041(7) -0.015(6) 0.006(5) -0.019(6)
C16 0.044(7) 0.028(6) 0.035(6) -0.001(5) 0.000(5) -0.009(5)
C17 0.049(7) 0.048(8) 0.029(6) -0.006(5) -0.003(5) -0.018(6)
C18 0.038(6) 0.036(7) 0.039(6) -0.016(5) -0.020(5) -0.005(5)
C19 0.052(9) 0.061(10) 0.107(13) -0.054(10) -0.014(8) -0.015(7)
C20 0.092(11) 0.047(9) 0.049(8) -0.021(7) -0.043(8) -0.001(8)
C21 0.051(7) 0.026(6) 0.055(8) -0.015(6) -0.014(6) 0.001(5)
C51 0.061(9) 0.062(10) 0.047(8) -0.004(7) -0.010(7) -0.006(8)
O52 0.087(8) 0.054(7) 0.077(8) -0.027(6) -0.021(6) 0.007(6)

loop_
_atom_type_symbol
_atom_type_description
_atom_type_scat_dispersion_real
_atom_type_scat_dispersion_imag
_atom_type_scat_source
C C 0.0033 0.0016 'International Tables Vol C Tables 4.2.6.8 and 6.1.1.4'
H H 0.0000 0.0000 'International Tables Vol C Tables 4.2.6.8 and 6.1.1.4'
N N 0.0061 0.0033 'International Tables Vol C Tables 4.2.6.8 and 6.1.1.4'
O O 0.0106 0.0060 'International Tables Vol C Tables 4.2.6.8 and 6.1.1.4'

loop_
_geom_angle_atom_site_label_1
_geom_angle_atom_site_label_2
_geom_angle_atom_site_label_3
_geom_angle
_geom_angle_site_symmetry_1
_geom_angle_site_symmetry_3
_geom_angle_publ_flag
C7 N1 C1 112.3(8) . . ?
C7 N1 C4 111.8(8) . . ?
C1 N1 C4 112.2(9) . . ?
C2 O1 C3 114.5(9) . . ?
C5 O2 C6 112.3(8) . . ?
C9 O3 H3 109.5 . . ?
N1 C1 C2 111.6(9) . . ?
N1 C1 H1A 109.3 . . ?
C2 C1 H1A 109.3 . . ?
N1 C1 H1B 109.3 . . ?
C2 C1 H1B 109.3 . . ?
H1A C1 H1B 108.0 . . ?
O1 C2 C1 108.1(9) . . ?
O1 C2 H2A 110.1 . . ?
C1 C2 H2A 110.1 . . ?
O1 C2 H2B 110.1 . . ?
C1 C2 H2B 110.1 . . ?
H2A C2 H2B 108.4 . . ?
O1 C3 C6 114.5(10) . 2_666 ?
O1 C3 H3A 108.6 . . ?
C6 C3 H3A 108.6 2_666 . ?
O1 C3 H3B 108.6 . . ?
C6 C3 H3B 108.6 2_666 . ?
H3A C3 H3B 107.6 . . ?
N1 C4 C5 112.7(10) . . ?
N1 C4 H4A 109.0 . . ?
C5 C4 H4A 109.0 . . ?
N1 C4 H4B 109.0 . . ?
C5 C4 H4B 109.0 . . ?
H4A C4 H4B 107.8 . . ?
O2 C5 C4 108.9(9) . . ?
O2 C5 H5A 109.9 . . ?
C4 C5 H5A 109.9 . . ?
O2 C5 H5B 109.9 . . ?
C4 C5 H5B 109.9 . . ?
H5A C5 H5B 108.3 . . ?
O2 C6 C3 109.4(9) . 2_666 ?
O2 C6 H6A 109.8 . . ?
C3 C6 H6A 109.8 2_666 . ?
O2 C6 H6B 109.8 . . ?
C3 C6 H6B 109.8 2_666 . ?
H6A C6 H6B 108.2 . . ?
N1 C7 C8 109.9(8) . . ?
N1 C7 H7A 109.7 . . ?
C8 C7 H7A 109.7 . . ?
N1 C7 H7B 109.7 . . ?
C8 C7 H7B 109.7 . . ?
H7A C7 H7B 108.2 . . ?
C13 C8 C9 120.2(9) . . ?
C13 C8 C7 121.4(10) . . ?
C9 C8 C7 118.4(9) . . ?
O3 C9 C8 119.3(9) . . ?
O3 C9 C10 120.2(9) . . ?
C8 C9 C10 120.5(9) . . ?
C11 C10 C9 116.2(10) . . ?
C11 C10 C14 123.1(9) . . ?
C9 C10 C14 120.7(9) . . ?
C12 C11 C10 125.5(10) . . ?
C12 C11 H11 117.2 . . ?
C10 C11 H11 117.2 . . ?
C11 C12 C13 116.0(9) . . ?
C11 C12 C18 123.3(9) . . ?
C13 C12 C18 120.6(10) . . ?
C8 C13 C12 121.6(10) . . ?
C8 C13 H13 119.2 . . ?
C12 C13 H13 119.2 . . ?
C16 C14 C10 112.3(9) . . ?
C16 C14 C17 107.2(9) . . ?
C10 C14 C17 110.9(9) . . ?
C16 C14 C15 110.4(9) . . ?
C10 C14 C15 108.6(9) . . ?
C17 C14 C15 107.2(9) . . ?
C14 C15 H15A 109.5 . . ?
C14 C15 H15B 109.5 . . ?
H15A C15 H15B 109.5 . . ?
C14 C15 H15C 109.5 . . ?
H15A C15 H15C 109.5 . . ?
H15B C15 H15C 109.5 . . ?
C14 C16 H16A 109.5 . . ?
C14 C16 H16B 109.5 . . ?
H16A C16 H16B 109.5 . . ?
C14 C16 H16C 109.5 . . ?
H16A C16 H16C 109.5 . . ?
H16B C16 H16C 109.5 . . ?
C14 C17 H17A 109.5 . . ?
C14 C17 H17B 109.5 . . ?
H17A C17 H17B 109.5 . . ?
C14 C17 H17C 109.5 . . ?
H17A C17 H17C 109.5 . . ?
H17B C17 H17C 109.5 . . ?
C21 C18 C12 110.9(9) . . ?
C21 C18 C20 107.8(10) . . ?
C12 C18 C20 112.8(11) . . ?
C21 C18 C19 109.6(12) . . ?
C12 C18 C19 107.0(10) . . ?
C20 C18 C19 108.7(11) . . ?
C18 C19 H19A 109.5 . . ?
C18 C19 H19B 109.5 . . ?
H19A C19 H19B 109.5 . . ?
C18 C19 H19C 109.5 . . ?
H19A C19 H19C 109.5 . . ?
H19B C19 H19C 109.5 . . ?
C18 C20 H20A 109.5 . . ?
C18 C20 H20B 109.5 . . ?
H20A C20 H20B 109.5 . . ?
C18 C20 H20C 109.5 . . ?
H20A C20 H20C 109.5 . . ?
H20B C20 H20C 109.5 . . ?
C18 C21 H21A 109.5 . . ?
C18 C21 H21B 109.5 . . ?
H21A C21 H21B 109.5 . . ?
C18 C21 H21C 109.5 . . ?
H21A C21 H21C 109.5 . . ?
H21B C21 H21C 109.5 . . ?
O52 C51 H51A 109.5 . . ?
O52 C51 H51B 109.5 . . ?
H51A C51 H51B 109.5 . . ?
O52 C51 H51C 109.5 . . ?
H51A C51 H51C 109.5 . . ?
H51B C51 H51C 109.5 . . ?
C51 O52 H52 109.5 . . ?

loop_
_geom_bond_atom_site_label_1
_geom_bond_atom_site_label_2
_geom_bond_distance
_geom_bond_site_symmetry_2
_geom_bond_publ_flag
N1 C7 1.417(12) . ?
N1 C1 1.421(13) . ?
N1 C4 1.440(12) . ?
O1 C2 1.382(13) . ?
O1 C3 1.382(13) . ?
O2 C5 1.388(13) . ?
O2 C6 1.390(13) . ?
O3 C9 1.337(11) . ?
O3 H3 0.8400 . ?
C1 C2 1.474(15) . ?
C1 H1A 0.9900 . ?
C1 H1B 0.9900 . ?
C2 H2A 0.9900 . ?
C2 H2B 0.9900 . ?
C3 C6 1.470(16) 2_666 ?
C3 H3A 0.9900 . ?
C3 H3B 0.9900 . ?
C4 C5 1.458(16) . ?
C4 H4A 0.9900 . ?
C4 H4B 0.9900 . ?
C5 H5A 0.9900 . ?
C5 H5B 0.9900 . ?
C6 H6A 0.9900 . ?
C6 H6B 0.9900 . ?
C7 C8 1.475(14) . ?
C7 H7A 0.9900 . ?
C7 H7B 0.9900 . ?
C8 C13 1.349(14) . ?
C8 C9 1.372(14) . ?
C9 C10 1.377(13) . ?
C10 C11 1.366(14) . ?
C10 C14 1.486(15) . ?
C11 C12 1.348(15) . ?
C11 H11 0.9500 . ?
C12 C13 1.376(14) . ?
C12 C18 1.494(14) . ?
C13 H13 0.9500 . ?
C14 C16 1.485(15) . ?
C14 C17 1.488(14) . ?
C14 C15 1.508(15) . ?
C15 H15A 0.9800 . ?
C15 H15B 0.9800 . ?
C15 H15C 0.9800 . ?
C16 H16A 0.9800 . ?
C16 H16B 0.9800 . ?
C16 H16C 0.9800 . ?
C17 H17A 0.9800 . ?
C17 H17B 0.9800 . ?
C17 H17C 0.9800 . ?
C18 C21 1.480(16) . ?
C18 C20 1.498(18) . ?
C18 C19 1.508(18) . ?
C19 H19A 0.9800 . ?
C19 H19B 0.9800 . ?
C19 H19C 0.9800 . ?
C20 H20A 0.9800 . ?
C20 H20B 0.9800 . ?
C20 H20C 0.9800 . ?
C21 H21A 0.9800 . ?
C21 H21B 0.9800 . ?
C21 H21C 0.9800 . ?
C51 O52 1.370(17) . ?
C51 H51A 0.9800 . ?
C51 H51B 0.9800 . ?
C51 H51C 0.9800 . ?
O52 H52 0.8400 . ?

loop_
_geom_torsion_atom_site_label_1
_geom_torsion_atom_site_label_2
_geom_torsion_atom_site_label_3
_geom_torsion_atom_site_label_4
_geom_torsion
_geom_torsion_site_symmetry_1
_geom_torsion_site_symmetry_2
_geom_torsion_site_symmetry_3
_geom_torsion_site_symmetry_4
_geom_torsion_publ_flag
C7 N1 C1 C2 -149.3(9) . . . . ?
C4 N1 C1 C2 83.9(11) . . . . ?
C3 O1 C2 C1 165.8(9) . . . . ?
N1 C1 C2 O1 178.9(8) . . . . ?
C2 O1 C3 C6 75.6(12) . . . 2_666 ?
C7 N1 C4 C5 78.0(12) . . . . ?
C1 N1 C4 C5 -154.9(9) . . . . ?
C6 O2 C5 C4 -179.0(9) . . . . ?
N1 C4 C5 O2 57.6(12) . . . . ?
C5 O2 C6 C3 158.6(9) . . . 2_666 ?
C1 N1 C7 C8 66.5(11) . . . . ?
C4 N1 C7 C8 -166.5(9) . . . . ?
N1 C7 C8 C13 -131.0(10) . . . . ?
N1 C7 C8 C9 49.7(12) . . . . ?
C13 C8 C9 O3 178.5(9) . . . . ?
C7 C8 C9 O3 -2.2(13) . . . . ?
C13 C8 C9 C10 -0.6(14) . . . . ?
C7 C8 C9 C10 178.7(9) . . . . ?
O3 C9 C10 C11 180.0(9) . . . . ?
C8 C9 C10 C11 -0.9(14) . . . . ?
O3 C9 C10 C14 -1.7(14) . . . . ?
C8 C9 C10 C14 177.4(9) . . . . ?
C9 C10 C11 C12 1.4(16) . . . . ?
C14 C10 C11 C12 -176.9(10) . . . . ?
C10 C11 C12 C13 -0.2(16) . . . . ?
C10 C11 C12 C18 178.0(10) . . . . ?
C9 C8 C13 C12 1.9(15) . . . . ?
C7 C8 C13 C12 -177.4(9) . . . . ?
C11 C12 C13 C8 -1.4(15) . . . . ?
C18 C12 C13 C8 -179.7(10) . . . . ?
C11 C10 C14 C16 -121.8(11) . . . . ?
C9 C10 C14 C16 60.1(13) . . . . ?
C11 C10 C14 C17 -1.8(15) . . . . ?
C9 C10 C14 C17 180.0(9) . . . . ?
C11 C10 C14 C15 115.8(11) . . . . ?
C9 C10 C14 C15 -62.4(12) . . . . ?
C11 C12 C18 C21 -126.9(12) . . . . ?
C13 C12 C18 C21 51.3(14) . . . . ?
C11 C12 C18 C20 -5.8(16) . . . . ?
C13 C12 C18 C20 172.4(10) . . . . ?
C11 C12 C18 C19 113.6(13) . . . . ?
C13 C12 C18 C19 -68.2(13) . . . . ?
